data_4514336
loop_
_publ_author_name
'Korvorapun, Korkit'
'Kaplaneris, Nikolaos'
'Rogge, Torben'
'Warratz, Svenja'
'St\"uckl, A. Claudia'
'Ackermann, Lutz'

_publ_section_title
;
 Sequential meta-/ortho-C--H Functionalizations by One-Pot
 Ruthenium(II/III) Catalysis
;
_journal_issue 2
_journal_name_full 'ACS Catalysis'
_journal_page_first 886
_journal_paper_doi 10.1021/acscatal.7b03648
_journal_volume 8
_journal_year 2018
_chemical_formula_moiety 'C34 H33 Br N4 O2'
_chemical_formula_sum 'C34 H33 Br N4 O2'
_chemical_formula_weight 609.55
_space_group_crystal_system triclinic
_space_group_IT_number 2
_space_group_name_Hall '-P 1'
_space_group_name_H-M_alt 'P -1'
_symmetry_space_group_name_Hall '-P 1'
_symmetry_space_group_name_H-M 'P -1'
_atom_sites_solution_hydrogens geom
_atom_sites_solution_primary dual
_audit_creation_date 2017-09-19
_audit_creation_method
;
Olex2 1.2
(compiled 2017.08.10 svn.r3458 for OlexSys, GUI svn.r5381)
;
_cell_angle_alpha 104.927(3)
_cell_angle_beta 95.326(4)
_cell_angle_gamma 99.344(4)
_cell_formula_units_Z 2
_cell_length_a 8.4938(10)
_cell_length_b 10.8107(10)
_cell_length_c 16.6719(19)
_cell_measurement_reflns_used 1657
_cell_measurement_temperature 100
_cell_measurement_theta_max 26.31
_cell_measurement_theta_min 2.45
_cell_volume 1445.0(3)
_computing_cell_refinement 'SAINT V8.38A (?, 2016)'
_computing_data_reduction 'SAINT V8.38A (?, 2016)'
_computing_molecular_graphics 'Olex2 (Dolomanov et al., 2009)'
_computing_publication_material 'Olex2 (Dolomanov et al., 2009)'
_computing_structure_refinement 'XL (Sheldrick, 2008)'
_computing_structure_solution 'XT (Sheldrick, 2015)'
_diffrn_ambient_temperature 99.98
_diffrn_measured_fraction_theta_full 0.999
_diffrn_measured_fraction_theta_max 0.997
_diffrn_measurement_device_type 'Bruker APEX-II CCD'
_diffrn_measurement_method '\f and \w scans'
_diffrn_radiation_type MoK\a
_diffrn_radiation_wavelength 0.71073
_diffrn_reflns_av_R_equivalents 0.0269
_diffrn_reflns_av_unetI/netI 0.0227
_diffrn_reflns_Laue_measured_fraction_full 0.999
_diffrn_reflns_Laue_measured_fraction_max 0.997
_diffrn_reflns_limit_h_max 12
_diffrn_reflns_limit_h_min -12
_diffrn_reflns_limit_k_max 15
_diffrn_reflns_limit_k_min -15
_diffrn_reflns_limit_l_max 23
_diffrn_reflns_limit_l_min -23
_diffrn_reflns_number 47834
_diffrn_reflns_point_group_measured_fraction_full 0.999
_diffrn_reflns_point_group_measured_fraction_max 0.997
_diffrn_reflns_theta_full 25.242
_diffrn_reflns_theta_max 30.560
_diffrn_reflns_theta_min 2.455
_diffrn_standards_number 0
_exptl_absorpt_coefficient_mu 1.461
_exptl_absorpt_correction_T_max 0.3452
_exptl_absorpt_correction_T_min 0.2804
_exptl_absorpt_correction_type multi-scan
_exptl_absorpt_process_details
'SADABS-2016/2 (Bruker,2016/2) was used for absorption correction. wR2(int) was 0.1224 before and 0.0443 after correction. The Ratio of minimum to maximum transmission is 0.8123. The \l/2 correction factor is Not present.'
_exptl_crystal_colour colourless
_exptl_crystal_colour_primary colourless
_exptl_crystal_density_diffrn 1.401
_exptl_crystal_description plate
_exptl_crystal_F_000 632
_exptl_crystal_size_max 0.518
_exptl_crystal_size_mid 0.179
_exptl_crystal_size_min 0.08
_refine_diff_density_max 1.478
_refine_diff_density_min -0.687
_refine_diff_density_rms 0.065
_refine_ls_extinction_method none
_refine_ls_goodness_of_fit_ref 1.028
_refine_ls_hydrogen_treatment constr
_refine_ls_matrix_type full
_refine_ls_number_parameters 439
_refine_ls_number_reflns 8840
_refine_ls_number_restraints 12
_refine_ls_restrained_S_all 1.028
_refine_ls_R_factor_all 0.0417
_refine_ls_R_factor_gt 0.0380
_refine_ls_shift/su_max 0.002
_refine_ls_shift/su_mean 0.000
_refine_ls_structure_factor_coef Fsqd
_refine_ls_weighting_details 'w=1/[\s^2^(Fo^2^)+(0.0433P)^2^+1.3084P] where P=(Fo^2^+2Fc^2^)/3'
_refine_ls_weighting_scheme calc
_refine_ls_wR_factor_gt 0.0968
_refine_ls_wR_factor_ref 0.0989
_reflns_Friedel_coverage 0.000
_reflns_number_gt 8097
_reflns_number_total 8840
_reflns_threshold_expression 'I > 2\s(I)'
_cod_data_source_file cs7b03648_si_006.cif
_cod_data_source_block mo_0133_cg_0m
_cod_depositor_comments 'Adding full bibliography for 4514336--4514340.cif.'
_cod_database_code 4514336
_shelx_shelxl_version_number 2016/6
_shelx_space_group_comment
;
The symmetry employed for this shelxl refinement is uniquely defined
by the following loop, which should always be used as a source of
symmetry information in preference to the above space-group names.
They are only intended as comments.
;
_shelx_estimated_absorpt_t_max 0.892
_shelx_estimated_absorpt_t_min 0.518
_olex2_refinement_description
;
1. Fixed Uiso
 At 1.2 times of:
  All C(H) groups, All C(H,H) groups, All C(H,H,H,H) groups
 At 1.5 times of:
  All C(H,H,H) groups
2. Uiso/Uaniso restraints and constraints
C31A \\sim C32A: within 2A with sigma of 0.04 and sigma for terminal atoms of
0.08
C31B \\sim C32B: within 2A with sigma of 0.04 and sigma for terminal atoms of
0.08
3. Others
 Sof(O1B)=Sof(O2B)=Sof(C28B)=Sof(H28B)=Sof(C29B)=Sof(C30B)=Sof(H30D)=Sof(H30E)=
 Sof(H30F)=Sof(C31B)=Sof(H31C)=Sof(H31D)=Sof(C32B)=Sof(H32C)=Sof(H32D)=
 Sof(H33C)=Sof(H33D)=1-FVAR(1)
 Sof(O1A)=Sof(O2A)=Sof(C28A)=Sof(H28A)=Sof(C29A)=Sof(C30A)=Sof(H30A)=Sof(H30B)=
 Sof(H30C)=Sof(C31A)=Sof(H31A)=Sof(H31B)=Sof(C32A)=Sof(H32A)=Sof(H32B)=
 Sof(H33A)=Sof(H33B)=FVAR(1)
4.a Ternary CH refined with riding coordinates:
 C25(H25), C28A(H28A), C28B(H28B)
4.b Secondary CH2 refined with riding coordinates:
 C7(H7A,H7B), C31A(H31A,H31B), C31B(H31C,H31D), C32A(H32A,H32B), C32B(H32C,
 H32D), C33(H33A,H33B), C33(H33C,H33D)
4.c Aromatic/amide H refined with riding coordinates:
 C2(H2), C5(H5), C6(H6), C10(H10), C12(H12), C13(H13), C16(H16), C18(H18),
 C19(H19), C21(H21), C24(H24)
4.d Idealised Me refined as rotating group:
 C26(H26A,H26B,H26C), C27(H27A,H27B,H27C), C30A(H30A,H30B,H30C), C30B(H30D,
 H30E,H30F), C34(H34A,H34B,H34C)
;
_olex2_submission_special_instructions 'No special instructions were received'

loop_
_space_group_symop_operation_xyz
'x, y, z'
'-x, -y, -z'

loop_
_atom_site_label
_atom_site_type_symbol
_atom_site_fract_x
_atom_site_fract_y
_atom_site_fract_z
_atom_site_U_iso_or_equiv
_atom_site_adp_type
_atom_site_occupancy
_atom_site_site_symmetry_order
_atom_site_calc_flag
_atom_site_refinement_flags_posn
_atom_site_refinement_flags_adp
_atom_site_refinement_flags_occupancy
_atom_site_disorder_assembly
_atom_site_disorder_group
Br1 Br 0.34739(2) -0.28273(2) 0.36954(2) 0.03173(6) Uani 1 1 d . . . . .
O1A O 0.2304(3) 1.0991(2) 0.90862(15) 0.0385(6) Uani 0.633(4) 1 d . . P A 1
O1B O 0.1359(9) 1.1916(5) 0.7862(4) 0.0630(17) Uani 0.367(4) 1 d . . P A 2
O2A O 0.2563(4) 1.1520(2) 0.78958(16) 0.0469(8) Uani 0.633(4) 1 d . . P A 1
O2B O 0.3085(7) 1.1129(5) 0.8573(6) 0.083(3) Uani 0.367(4) 1 d . . P A 2
N1 N 0.28957(16) 0.60561(14) 0.86722(8) 0.0219(2) Uani 1 1 d . . . . .
N2 N 0.54542(16) 0.55591(14) 0.91069(8) 0.0209(2) Uani 1 1 d . . . . .
N3 N 0.73531(14) 0.57704(12) 0.81220(7) 0.0155(2) Uani 1 1 d . . . . .
N4 N 0.57490(15) 0.62795(12) 0.71421(7) 0.0167(2) Uani 1 1 d . . . . .
C1 C 0.3329(2) -0.10425(16) 0.40827(10) 0.0256(3) Uani 1 1 d . . . . .
C2 C 0.2651(2) -0.06262(16) 0.48087(10) 0.0254(3) Uani 1 1 d . . . . .
H2 H 0.226290 -0.121782 0.511210 0.030 Uiso 1 1 calc R . . . .
C3 C 0.25587(19) 0.06887(16) 0.50760(10) 0.0222(3) Uani 1 1 d . . . . .
C4 C 0.31305(18) 0.15436(15) 0.46157(9) 0.0210(3) Uani 1 1 d . . . . .
C5 C 0.3823(2) 0.11160(17) 0.38974(10) 0.0264(3) Uani 1 1 d . . . . .
H5 H 0.422220 0.170618 0.359531 0.032 Uiso 1 1 calc R . . . .
C6 C 0.3921(2) -0.01931(18) 0.36304(11) 0.0292(3) Uani 1 1 d . . . . .
H6 H 0.438956 -0.050878 0.314069 0.035 Uiso 1 1 calc R . . . .
C7 C 0.1918(2) 0.14077(16) 0.58388(10) 0.0246(3) Uani 1 1 d . . . . .
H7A H 0.253406 0.136555 0.636197 0.030 Uiso 1 1 calc R . . . .
H7B H 0.076343 0.105121 0.582590 0.030 Uiso 1 1 calc R . . . .
C8 C 0.28669(18) 0.28494(15) 0.50389(9) 0.0196(3) Uani 1 1 d . . . . .
C9 C 0.21656(18) 0.27875(15) 0.57612(9) 0.0204(3) Uani 1 1 d . . . . .
C10 C 0.18257(18) 0.39082(15) 0.62850(9) 0.0206(3) Uani 1 1 d . . . . .
H10 H 0.137070 0.387479 0.678031 0.025 Uiso 1 1 calc R . . . .
C11 C 0.21609(17) 0.50869(15) 0.60752(9) 0.0191(3) Uani 1 1 d . . . . .
C12 C 0.28348(18) 0.51190(15) 0.53400(9) 0.0211(3) Uani 1 1 d . . . . .
H12 H 0.304440 0.591940 0.519630 0.025 Uiso 1 1 calc R . . . .
C13 C 0.32004(18) 0.40094(16) 0.48200(9) 0.0215(3) Uani 1 1 d . . . . .
H13 H 0.366622 0.404234 0.432757 0.026 Uiso 1 1 calc R . . . .
C14 C 0.17867(17) 0.63130(14) 0.65881(10) 0.0192(3) Uani 1 1 d . . . . .
C15 C 0.22655(17) 0.68102(14) 0.74558(10) 0.0187(3) Uani 1 1 d . . . . .
C16 C 0.17953(19) 0.79480(15) 0.78930(12) 0.0258(3) Uani 1 1 d . . . . .
H16 H 0.208186 0.825784 0.848445 0.031 Uiso 1 1 calc R . . . .
C17 C 0.0911(2) 0.86388(16) 0.74762(15) 0.0340(4) Uani 1 1 d . . . . .
C18 C 0.0475(2) 0.81614(18) 0.66187(15) 0.0345(4) Uani 1 1 d . . . . .
H18 H -0.011203 0.862592 0.632538 0.041 Uiso 1 1 calc R . . . .
C19 C 0.08852(19) 0.70131(17) 0.61830(12) 0.0269(3) Uani 1 1 d . . . . .
H19 H 0.054878 0.669042 0.559544 0.032 Uiso 1 1 calc R . . . .
C20 C 0.33545(17) 0.62552(14) 0.79573(9) 0.0170(2) Uani 1 1 d . . . . .
C21 C 0.39422(19) 0.57093(17) 0.91900(10) 0.0239(3) Uani 1 1 d . . . . .
H21 H 0.355604 0.555052 0.967812 0.029 Uiso 1 1 calc R . . . .
C22 C 0.58769(16) 0.57615(13) 0.83918(8) 0.0156(2) Uani 1 1 d . . . . .
C23 C 0.48871(16) 0.60787(13) 0.77794(8) 0.0153(2) Uani 1 1 d . . . . .
C24 C 0.71860(17) 0.60838(14) 0.73765(9) 0.0166(2) Uani 1 1 d . . . . .
H24 H 0.804450 0.615401 0.705391 0.020 Uiso 1 1 calc R . . . .
C25 C 0.88595(17) 0.55962(15) 0.85566(9) 0.0189(3) Uani 1 1 d . . . . .
H25 H 0.973166 0.575159 0.820992 0.023 Uiso 1 1 calc R . . . .
C26 C 0.9325(2) 0.66045(17) 0.94051(10) 0.0259(3) Uani 1 1 d . . . . .
H26A H 0.935735 0.747935 0.933315 0.039 Uiso 1 1 calc GR . . . .
H26B H 1.039045 0.654506 0.965641 0.039 Uiso 1 1 calc GR . . . .
H26C H 0.852889 0.643948 0.977321 0.039 Uiso 1 1 calc GR . . . .
C27 C 0.8727(2) 0.42090(17) 0.86236(11) 0.0269(3) Uani 1 1 d . . . . .
H27A H 0.792011 0.404274 0.898622 0.040 Uiso 1 1 calc GR . . . .
H27B H 0.977381 0.409519 0.886337 0.040 Uiso 1 1 calc GR . . . .
H27C H 0.840156 0.359427 0.806446 0.040 Uiso 1 1 calc GR . . . .
C28A C 0.0365(3) 0.9868(2) 0.7855(2) 0.0206(5) Uani 0.633(4) 1 d . . P A 1
H28A H -0.009592 1.020581 0.739817 0.025 Uiso 0.633(4) 1 calc R . P A 1
C28B C 0.0492(7) 0.9862(5) 0.8218(4) 0.0263(11) Uani 0.367(4) 1 d . . P A 2
H28B H 0.061167 0.971893 0.878767 0.032 Uiso 0.367(4) 1 calc R . P A 2
C29A C 0.1824(6) 1.0846(4) 0.8359(3) 0.0250(8) Uani 0.633(4) 1 d . . P A 1
C29B C 0.1640(13) 1.1117(9) 0.8169(6) 0.039(2) Uani 0.367(4) 1 d . . P A 2
C30A C 0.3989(12) 1.2451(9) 0.8307(5) 0.075(3) Uani 0.633(4) 1 d . . P A 1
H30A H 0.434216 1.298303 0.793762 0.113 Uiso 0.633(4) 1 calc GR . P A 1
H30B H 0.484144 1.199219 0.843679 0.113 Uiso 0.633(4) 1 calc GR . P A 1
H30C H 0.375982 1.301522 0.882729 0.113 Uiso 0.633(4) 1 calc GR . P A 1
C30B C 0.4272(19) 1.2312(14) 0.8601(13) 0.109(8) Uani 0.367(4) 1 d . . P A 2
H30D H 0.392903 1.267292 0.814575 0.163 Uiso 0.367(4) 1 calc GR . P A 2
H30E H 0.533121 1.208270 0.853404 0.163 Uiso 0.367(4) 1 calc GR . P A 2
H30F H 0.434042 1.296393 0.914082 0.163 Uiso 0.367(4) 1 calc GR . P A 2
C31A C -0.0917(3) 0.9618(2) 0.84014(17) 0.0250(6) Uani 0.633(4) 1 d . U P A 1
H31A H -0.041677 0.940036 0.889484 0.030 Uiso 0.633(4) 1 calc R . P A 1
H31B H -0.174768 0.885422 0.807972 0.030 Uiso 0.633(4) 1 calc R . P A 1
C31B C -0.1222(7) 1.0025(6) 0.7932(4) 0.0378(13) Uani 0.367(4) 1 d . U P A 2
H31C H -0.122214 1.049828 0.749638 0.045 Uiso 0.367(4) 1 calc R . P A 2
H31D H -0.196467 0.916941 0.771243 0.045 Uiso 0.367(4) 1 calc R . P A 2
C32A C -0.1772(12) 1.0843(9) 0.8720(6) 0.059(3) Uani 0.633(4) 1 d . U P A 1
H32A H -0.095975 1.165912 0.895031 0.071 Uiso 0.633(4) 1 calc R . P A 1
H32B H -0.250882 1.094642 0.825542 0.071 Uiso 0.633(4) 1 calc R . P A 1
C32B C -0.1658(13) 1.0795(11) 0.8714(6) 0.025(2) Uani 0.367(4) 1 d . U P A 2
H32C H -0.211168 1.148688 0.853805 0.030 Uiso 0.367(4) 1 calc R . P A 2
H32D H -0.059690 1.124093 0.904701 0.030 Uiso 0.367(4) 1 calc R . P A 2
C33 C -0.2663(4) 1.0531(3) 0.93691(17) 0.0628(8) Uani 1 1 d . . . . .
H33A H -0.309032 1.130412 0.965246 0.075 Uiso 0.633(4) 1 calc R . P A 1
H33B H -0.191188 1.034328 0.979296 0.075 Uiso 0.633(4) 1 calc R . P A 1
H33C H -0.310126 1.131842 0.961184 0.075 Uiso 0.367(4) 1 calc R . P A 2
H33D H -0.196046 1.037379 0.982575 0.075 Uiso 0.367(4) 1 calc R . P A 2
C34 C -0.4055(4) 0.9373(3) 0.9043(2) 0.0854(13) Uani 1 1 d . . . . .
H34A H -0.476652 0.952187 0.859458 0.128 Uiso 1 1 calc GR . . . .
H34B H -0.466340 0.927136 0.950146 0.128 Uiso 1 1 calc GR . . . .
H34C H -0.363289 0.858001 0.882413 0.128 Uiso 1 1 calc GR . . . .

loop_
_atom_site_aniso_label
_atom_site_aniso_U_11
_atom_site_aniso_U_22
_atom_site_aniso_U_33
_atom_site_aniso_U_23
_atom_site_aniso_U_13
_atom_site_aniso_U_12
Br1 0.03986(11) 0.02339(9) 0.02708(9) 0.00061(6) -0.00508(7) 0.00822(7)
O1A 0.0361(13) 0.0405(13) 0.0347(12) 0.0110(10) -0.0038(9) -0.0007(10)
O1B 0.097(5) 0.050(3) 0.059(3) 0.034(3) 0.033(3) 0.021(3)
O2A 0.0619(19) 0.0332(12) 0.0329(12) 0.0035(10) 0.0088(12) -0.0186(12)
O2B 0.044(3) 0.030(2) 0.145(8) -0.005(3) -0.032(4) -0.006(2)
N1 0.0188(6) 0.0280(6) 0.0202(6) 0.0076(5) 0.0070(5) 0.0044(5)
N2 0.0203(6) 0.0283(6) 0.0162(5) 0.0098(5) 0.0046(4) 0.0033(5)
N3 0.0143(5) 0.0191(5) 0.0139(5) 0.0063(4) 0.0023(4) 0.0023(4)
N4 0.0172(5) 0.0195(5) 0.0143(5) 0.0065(4) 0.0040(4) 0.0025(4)
C1 0.0285(8) 0.0229(7) 0.0215(7) 0.0017(6) -0.0045(6) 0.0059(6)
C2 0.0263(7) 0.0245(7) 0.0237(7) 0.0068(6) -0.0013(6) 0.0030(6)
C3 0.0224(7) 0.0237(7) 0.0193(6) 0.0066(5) -0.0006(5) 0.0019(5)
C4 0.0202(7) 0.0253(7) 0.0166(6) 0.0067(5) -0.0017(5) 0.0030(5)
C5 0.0319(8) 0.0289(8) 0.0192(7) 0.0073(6) 0.0033(6) 0.0073(6)
C6 0.0367(9) 0.0308(8) 0.0193(7) 0.0045(6) 0.0019(6) 0.0092(7)
C7 0.0286(8) 0.0226(7) 0.0244(7) 0.0095(6) 0.0061(6) 0.0038(6)
C8 0.0178(6) 0.0239(7) 0.0160(6) 0.0067(5) -0.0016(5) 0.0012(5)
C9 0.0191(6) 0.0240(7) 0.0187(6) 0.0088(5) 0.0011(5) 0.0023(5)
C10 0.0197(6) 0.0233(7) 0.0194(6) 0.0082(5) 0.0023(5) 0.0027(5)
C11 0.0155(6) 0.0227(7) 0.0181(6) 0.0064(5) -0.0022(5) 0.0025(5)
C12 0.0201(7) 0.0239(7) 0.0193(6) 0.0092(5) -0.0003(5) 0.0011(5)
C13 0.0205(7) 0.0270(7) 0.0165(6) 0.0082(5) -0.0002(5) 0.0014(5)
C14 0.0148(6) 0.0191(6) 0.0251(7) 0.0091(5) 0.0018(5) 0.0032(5)
C15 0.0150(6) 0.0174(6) 0.0245(7) 0.0065(5) 0.0046(5) 0.0034(5)
C16 0.0196(7) 0.0188(7) 0.0367(9) 0.0027(6) 0.0070(6) 0.0035(5)
C17 0.0174(7) 0.0174(7) 0.0660(13) 0.0083(8) 0.0070(8) 0.0048(5)
C18 0.0183(7) 0.0251(8) 0.0641(13) 0.0214(8) -0.0023(7) 0.0054(6)
C19 0.0178(7) 0.0277(8) 0.0383(9) 0.0172(7) -0.0022(6) 0.0035(6)
C20 0.0162(6) 0.0172(6) 0.0170(6) 0.0039(5) 0.0034(5) 0.0027(5)
C21 0.0223(7) 0.0341(8) 0.0180(6) 0.0110(6) 0.0079(5) 0.0044(6)
C22 0.0153(6) 0.0173(6) 0.0144(6) 0.0053(5) 0.0026(5) 0.0014(5)
C23 0.0154(6) 0.0163(6) 0.0137(5) 0.0044(4) 0.0024(4) 0.0011(4)
C24 0.0169(6) 0.0188(6) 0.0145(6) 0.0057(5) 0.0040(5) 0.0022(5)
C25 0.0148(6) 0.0248(7) 0.0172(6) 0.0068(5) 0.0004(5) 0.0040(5)
C26 0.0208(7) 0.0322(8) 0.0200(7) 0.0019(6) -0.0023(5) 0.0027(6)
C27 0.0279(8) 0.0278(8) 0.0277(8) 0.0113(6) -0.0001(6) 0.0092(6)
C28A 0.0227(12) 0.0151(10) 0.0224(15) 0.0023(11) 0.0017(11) 0.0042(8)
C28B 0.034(3) 0.035(3) 0.011(2) 0.000(2) 0.001(2) 0.019(2)
C29A 0.0256(17) 0.0156(17) 0.030(2) -0.0001(12) 0.0058(13) 0.0039(12)
C29B 0.051(4) 0.025(4) 0.038(5) -0.002(3) 0.013(4) 0.017(3)
C30A 0.090(7) 0.054(4) 0.052(3) 0.000(2) 0.015(3) -0.046(4)
C30B 0.038(4) 0.034(5) 0.20(2) -0.037(9) 0.003(10) -0.013(4)
C31A 0.0280(12) 0.0178(11) 0.0284(13) 0.0034(9) 0.0072(10) 0.0047(9)
C31B 0.031(3) 0.039(3) 0.043(3) 0.006(2) 0.001(2) 0.019(2)
C32A 0.049(4) 0.029(3) 0.082(5) -0.021(3) 0.017(4) 0.014(3)
C32B 0.021(4) 0.028(5) 0.021(3) 0.000(3) 0.012(3) -0.006(3)
C33 0.079(2) 0.0460(14) 0.0420(13) -0.0011(10) 0.0040(13) -0.0241(13)
C34 0.082(2) 0.0546(17) 0.083(2) -0.0261(15) 0.0386(19) -0.0336(16)

loop_
_atom_type_symbol
_atom_type_description
_atom_type_scat_dispersion_real
_atom_type_scat_dispersion_imag
_atom_type_scat_source
C C 0.0033 0.0016 'International Tables Vol C Tables 4.2.6.8 and 6.1.1.4'
H H 0.0000 0.0000 'International Tables Vol C Tables 4.2.6.8 and 6.1.1.4'
Br Br -0.2901 2.4595 'International Tables Vol C Tables 4.2.6.8 and 6.1.1.4'
N N 0.0061 0.0033 'International Tables Vol C Tables 4.2.6.8 and 6.1.1.4'
O O 0.0106 0.0060 'International Tables Vol C Tables 4.2.6.8 and 6.1.1.4'

loop_
_geom_angle_atom_site_label_1
_geom_angle_atom_site_label_2
_geom_angle_atom_site_label_3
_geom_angle
C29A O2A C30A 116.2(4)
C29B O2B C30B 111.8(10)
C21 N1 C20 118.61(13)
C21 N2 C22 111.67(13)
C22 N3 C24 105.33(11)
C22 N3 C25 128.54(11)
C24 N3 C25 125.95(12)
C24 N4 C23 103.60(11)
C2 C1 Br1 119.06(13)
C2 C1 C6 122.32(16)
C6 C1 Br1 118.62(13)
C1 C2 H2 121.1
C1 C2 C3 117.71(15)
C3 C2 H2 121.1
C2 C3 C4 120.18(15)
C2 C3 C7 129.15(14)
C4 C3 C7 110.67(14)
C3 C4 C8 108.08(13)
C5 C4 C3 121.42(15)
C5 C4 C8 130.49(15)
C4 C5 H5 120.7
C4 C5 C6 118.55(16)
C6 C5 H5 120.7
C1 C6 H6 120.1
C5 C6 C1 119.82(16)
C5 C6 H6 120.1
C3 C7 H7A 111.3
C3 C7 H7B 111.3
C3 C7 C9 102.45(13)
H7A C7 H7B 109.2
C9 C7 H7A 111.3
C9 C7 H7B 111.3
C9 C8 C4 108.69(13)
C13 C8 C4 129.92(14)
C13 C8 C9 121.39(14)
C8 C9 C7 110.09(14)
C10 C9 C7 129.85(14)
C10 C9 C8 120.05(14)
C9 C10 H10 120.4
C9 C10 C11 119.26(14)
C11 C10 H10 120.4
C10 C11 C12 119.62(14)
C10 C11 C14 122.39(14)
C12 C11 C14 117.96(13)
C11 C12 H12 119.2
C13 C12 C11 121.52(14)
C13 C12 H12 119.2
C8 C13 H13 120.9
C12 C13 C8 118.14(14)
C12 C13 H13 120.9
C15 C14 C11 123.91(13)
C15 C14 C19 118.03(15)
C19 C14 C11 118.06(14)
C14 C15 C20 124.28(13)
C16 C15 C14 119.77(14)
C16 C15 C20 115.83(14)
C15 C16 H16 119.4
C15 C16 C17 121.27(17)
C17 C16 H16 119.4
C16 C17 C28A 127.1(2)
C16 C17 C28B 106.4(3)
C18 C17 C16 118.68(16)
C18 C17 C28A 114.3(2)
C18 C17 C28B 134.6(3)
C17 C18 H18 119.7
C17 C18 C19 120.60(16)
C19 C18 H18 119.7
C14 C19 H19 119.2
C18 C19 C14 121.59(17)
C18 C19 H19 119.2
N1 C20 C15 117.32(13)
N1 C20 C23 118.64(13)
C23 C20 C15 123.59(12)
N1 C21 H21 115.8
N2 C21 N1 128.40(14)
N2 C21 H21 115.8
N2 C22 N3 127.91(13)
N2 C22 C23 125.94(13)
N3 C22 C23 106.08(11)
N4 C23 C20 132.92(13)
N4 C23 C22 110.08(12)
C20 C23 C22 116.64(12)
N3 C24 H24 122.5
N4 C24 N3 114.91(12)
N4 C24 H24 122.5
N3 C25 H25 107.6
N3 C25 C26 110.44(12)
N3 C25 C27 111.12(12)
C26 C25 H25 107.6
C26 C25 C27 112.39(13)
C27 C25 H25 107.6
C25 C26 H26A 109.5
C25 C26 H26B 109.5
C25 C26 H26C 109.5
H26A C26 H26B 109.5
H26A C26 H26C 109.5
H26B C26 H26C 109.5
C25 C27 H27A 109.5
C25 C27 H27B 109.5
C25 C27 H27C 109.5
H27A C27 H27B 109.5
H27A C27 H27C 109.5
H27B C27 H27C 109.5
C17 C28A H28A 109.3
C17 C28A C29A 107.6(3)
C17 C28A C31A 110.0(2)
C29A C28A H28A 109.3
C29A C28A C31A 111.4(3)
C31A C28A H28A 109.3
C17 C28B H28B 112.8
C29B C28B C17 105.5(5)
C29B C28B H28B 112.8
C31B C28B C17 106.7(4)
C31B C28B H28B 112.8
C31B C28B C29B 105.6(6)
O1A C29A O2A 123.0(4)
O1A C29A C28A 125.3(4)
O2A C29A C28A 111.6(4)
O1B C29B O2B 124.3(10)
O1B C29B C28B 129.0(10)
O2B C29B C28B 106.7(7)
O2A C30A H30A 109.5
O2A C30A H30B 109.5
O2A C30A H30C 109.5
H30A C30A H30B 109.5
H30A C30A H30C 109.5
H30B C30A H30C 109.5
O2B C30B H30D 109.5
O2B C30B H30E 109.5
O2B C30B H30F 109.5
H30D C30B H30E 109.5
H30D C30B H30F 109.5
H30E C30B H30F 109.5
C28A C31A H31A 108.9
C28A C31A H31B 108.9
C28A C31A C32A 113.2(4)
H31A C31A H31B 107.8
C32A C31A H31A 108.9
C32A C31A H31B 108.9
C28B C31B H31C 111.4
C28B C31B H31D 111.4
H31C C31B H31D 109.2
C32B C31B C28B 102.1(6)
C32B C31B H31C 111.4
C32B C31B H31D 111.4
C31A C32A H32A 110.8
C31A C32A H32B 110.8
H32A C32A H32B 108.9
C33 C32A C31A 104.5(6)
C33 C32A H32A 110.8
C33 C32A H32B 110.8
C31B C32B H32C 103.0
C31B C32B H32D 103.0
C31B C32B C33 136.5(8)
H32C C32B H32D 105.1
C33 C32B H32C 103.0
C33 C32B H32D 103.0
C32A C33 H33A 108.8
C32A C33 H33B 108.8
C32A C33 C34 113.8(5)
C32B C33 H33C 108.7
C32B C33 H33D 108.7
C32B C33 C34 114.2(5)
H33A C33 H33B 107.7
H33C C33 H33D 107.6
C34 C33 H33A 108.8
C34 C33 H33B 108.8
C34 C33 H33C 108.7
C34 C33 H33D 108.7
C33 C34 H34A 109.5
C33 C34 H34B 109.5
C33 C34 H34C 109.5
H34A C34 H34B 109.5
H34A C34 H34C 109.5
H34B C34 H34C 109.5

loop_
_geom_bond_atom_site_label_1
_geom_bond_atom_site_label_2
_geom_bond_distance
Br1 C1 1.8987(17)
O1A C29A 1.205(5)
O1B C29B 1.158(10)
O2A C29A 1.323(5)
O2A C30A 1.430(9)
O2B C29B 1.340(12)
O2B C30B 1.482(16)
N1 C20 1.3455(18)
N1 C21 1.345(2)
N2 C21 1.336(2)
N2 C22 1.3367(17)
N3 C22 1.3702(17)
N3 C24 1.3710(17)
N3 C25 1.4744(18)
N4 C23 1.3870(17)
N4 C24 1.3135(18)
C1 C2 1.390(2)
C1 C6 1.393(3)
C2 H2 0.9500
C2 C3 1.393(2)
C3 C4 1.403(2)
C3 C7 1.508(2)
C4 C5 1.389(2)
C4 C8 1.470(2)
C5 H5 0.9500
C5 C6 1.389(2)
C6 H6 0.9500
C7 H7A 0.9900
C7 H7B 0.9900
C7 C9 1.513(2)
C8 C9 1.404(2)
C8 C13 1.388(2)
C9 C10 1.389(2)
C10 H10 0.9500
C10 C11 1.399(2)
C11 C12 1.406(2)
C11 C14 1.481(2)
C12 H12 0.9500
C12 C13 1.386(2)
C13 H13 0.9500
C14 C15 1.402(2)
C14 C19 1.404(2)
C15 C16 1.398(2)
C15 C20 1.486(2)
C16 H16 0.9500
C16 C17 1.399(3)
C17 C18 1.381(3)
C17 C28A 1.484(3)
C17 C28B 1.672(5)
C18 H18 0.9500
C18 C19 1.383(3)
C19 H19 0.9500
C20 C23 1.3936(19)
C21 H21 0.9500
C22 C23 1.4075(19)
C24 H24 0.9500
C25 H25 1.0000
C25 C26 1.519(2)
C25 C27 1.519(2)
C26 H26A 0.9800
C26 H26B 0.9800
C26 H26C 0.9800
C27 H27A 0.9800
C27 H27B 0.9800
C27 H27C 0.9800
C28A H28A 1.0000
C28A C29A 1.511(6)
C28A C31A 1.518(4)
C28B H28B 1.0000
C28B C29B 1.562(12)
C28B C31B 1.541(7)
C30A H30A 0.9800
C30A H30B 0.9800
C30A H30C 0.9800
C30B H30D 0.9800
C30B H30E 0.9800
C30B H30F 0.9800
C31A H31A 0.9900
C31A H31B 0.9900
C31A C32A 1.608(9)
C31B H31C 0.9900
C31B H31D 0.9900
C31B C32B 1.471(12)
C32A H32A 0.9900
C32A H32B 0.9900
C32A C33 1.455(10)
C32B H32C 0.9900
C32B H32D 0.9900
C32B C33 1.503(8)
C33 H33A 0.9900
C33 H33B 0.9900
C33 H33C 0.9900
C33 H33D 0.9900
C33 C34 1.519(4)
C34 H34A 0.9800
C34 H34B 0.9800
C34 H34C 0.9800
